data_7019344
loop_
_publ_author_name
'Gupta, Rakesh Kumar'
'Pandey, Rampal'
'Sharma, Sanjeev'
'Pandey, Daya Shankar'

_publ_section_title
;
 Synthesis of electroactive multinuclear dipyrrinato complexes and Fe(iii)
 assisted formation of \a-alkoxy substituted 5-ferrocenyldipyrromethenes.
;
_journal_issue 28
_journal_name_full 'Dalton transactions (Cambridge, England : 2003)'
_journal_page_first 8556
_journal_page_last 8566
_journal_paper_doi 10.1039/c2dt30212h
_journal_volume 41
_journal_year 2012
_chemical_formula_moiety 'C24 H22 Fe N2 O2 Pd'
_chemical_formula_sum 'C24 H22 Fe N2 O2 Pd'
_chemical_formula_weight 532.69
_space_group_IT_number 15
_symmetry_cell_setting monoclinic
_symmetry_Int_Tables_number 15
_symmetry_space_group_name_Hall '-C 2yc'
_symmetry_space_group_name_H-M 'C 1 2/c 1'
_atom_sites_solution_hydrogens geom
_atom_sites_solution_primary direct
_atom_sites_solution_secondary difmap
_audit_creation_method SHELXL-97
_cell_angle_alpha 90.00
_cell_angle_beta 124.766(15)
_cell_angle_gamma 90.00
_cell_formula_units_Z 8
_cell_length_a 23.296(2)
_cell_length_b 15.0754(8)
_cell_length_c 13.9107(14)
_cell_measurement_reflns_used 7400
_cell_measurement_temperature 293(2)
_cell_measurement_theta_max 32.710
_cell_measurement_theta_min 4.091
_cell_volume 4013.3(9)
_computing_structure_refinement 'SHELXL-97 (Sheldrick, 1997)'
_diffrn_ambient_temperature 293(2)
_diffrn_measured_fraction_theta_full 0.999
_diffrn_measured_fraction_theta_max 0.928
_diffrn_radiation_monochromator graphite
_diffrn_radiation_type MoK\a
_diffrn_radiation_wavelength 0.71073
_diffrn_reflns_av_R_equivalents 0.0550
_diffrn_reflns_av_sigmaI/netI 0.0403
_diffrn_reflns_limit_h_max 34
_diffrn_reflns_limit_h_min -35
_diffrn_reflns_limit_k_max 22
_diffrn_reflns_limit_k_min -22
_diffrn_reflns_limit_l_max 20
_diffrn_reflns_limit_l_min -18
_diffrn_reflns_number 25447
_diffrn_reflns_theta_full 25.00
_diffrn_reflns_theta_max 32.71
_diffrn_reflns_theta_min 2.88
_diffrn_source 'fine-focus sealed tube'
_exptl_absorpt_coefficient_mu 1.643
_exptl_absorpt_correction_type none
_exptl_crystal_colour red
_exptl_crystal_density_diffrn 1.763
_exptl_crystal_density_method 'not measured'
_exptl_crystal_description block
_exptl_crystal_F_000 2144
_exptl_crystal_size_max 0.28
_exptl_crystal_size_mid 0.12
_exptl_crystal_size_min 0.09
_refine_diff_density_max 0.832
_refine_diff_density_min -2.384
_refine_diff_density_rms 0.280
_refine_ls_extinction_coef 0.0662(14)
_refine_ls_extinction_expression Fc^*^=kFc[1+0.001xFc^2^\l^3^/sin(2\q)]^-1/4^
_refine_ls_extinction_method SHELXL
_refine_ls_goodness_of_fit_ref 1.182
_refine_ls_hydrogen_treatment riding
_refine_ls_matrix_type full
_refine_ls_number_parameters 274
_refine_ls_number_reflns 6865
_refine_ls_number_restraints 0
_refine_ls_restrained_S_all 1.182
_refine_ls_R_factor_all 0.0657
_refine_ls_R_factor_gt 0.0560
_refine_ls_shift/su_max 0.001
_refine_ls_shift/su_mean 0.000
_refine_ls_structure_factor_coef Fsqd
_refine_ls_weighting_details 'calc w=1/[\s^2^(Fo^2^)+(0.0723P)^2^+0.9617P] where P=(Fo^2^+2Fc^2^)/3'
_refine_ls_weighting_scheme calc
_refine_ls_wR_factor_gt 0.1224
_refine_ls_wR_factor_ref 0.1310
_reflns_number_gt 5677
_reflns_number_total 6865
_reflns_threshold_expression >2sigma(I)
_cod_data_source_file c2dt30212h.txt
_cod_data_source_block 1
_cod_original_sg_symbol_H-M 'C 2/c'
_cod_database_code 7019344

loop_
_symmetry_equiv_pos_as_xyz
'x, y, z'
'-x, y, -z+1/2'
'x+1/2, y+1/2, z'
'-x+1/2, y+1/2, -z+1/2'
'-x, -y, -z'
'x, -y, z-1/2'
'-x+1/2, -y+1/2, -z'
'x+1/2, -y+1/2, z-1/2'

loop_
_atom_site_label
_atom_site_type_symbol
_atom_site_fract_x
_atom_site_fract_y
_atom_site_fract_z
_atom_site_U_iso_or_equiv
_atom_site_adp_type
_atom_site_occupancy
_atom_site_symmetry_multiplicity
_atom_site_calc_flag
_atom_site_refinement_flags
Pd1 Pd 0.071160(9) 0.014003(14) 0.436008(16) 0.03598(11) Uani 1 1 d .
Fe1 Fe 0.371571(18) -0.08240(2) 0.88208(3) 0.03388(12) Uani 1 1 d .
C5 C 0.23746(12) -0.06718(15) 0.6167(2) 0.0309(4) Uani 1 1 d .
O1 O -0.02226(10) -0.04450(16) 0.35333(19) 0.0470(5) Uani 1 1 d .
C4 C 0.22918(13) 0.02490(15) 0.6026(2) 0.0321(4) Uani 1 1 d .
C6 C 0.18380(12) -0.12767(16) 0.5472(2) 0.0329(4) Uani 1 1 d .
N2 N 0.11398(11) -0.10485(14) 0.46888(18) 0.0350(4) Uani 1 1 d .
N1 N 0.16628(11) 0.06613(14) 0.52069(19) 0.0366(4) Uani 1 1 d .
C10 C 0.30646(12) -0.10616(15) 0.7049(2) 0.0329(4) Uani 1 1 d .
O2 O 0.02980(11) 0.13557(14) 0.40542(19) 0.0502(5) Uani 1 1 d .
C1 C 0.17863(16) 0.15271(18) 0.5231(3) 0.0443(6) Uani 1 1 d .
H1 H 0.1449 0.1949 0.4759 0.053 Uiso 1 1 calc R
C14 C 0.37418(13) -0.07874(17) 0.7364(2) 0.0373(5) Uani 1 1 d .
H14 H 0.3837 -0.0294 0.7075 0.045 Uiso 1 1 calc R
C22 C -0.03554(17) 0.1498(2) 0.3508(3) 0.0490(7) Uani 1 1 d .
C3 C 0.28068(14) 0.09232(16) 0.6573(2) 0.0383(5) Uani 1 1 d .
H3 H 0.3276 0.0843 0.7174 0.046 Uiso 1 1 calc R
C9 C 0.07900(15) -0.17801(19) 0.4137(2) 0.0433(6) Uani 1 1 d .
H9 H 0.0310 -0.1804 0.3575 0.052 Uiso 1 1 calc R
C20 C -0.07950(16) -0.0032(2) 0.3035(3) 0.0446(6) Uani 1 1 d .
C11 C 0.31713(14) -0.18445(16) 0.7714(2) 0.0399(5) Uani 1 1 d .
H11 H 0.2824 -0.2167 0.7694 0.048 Uiso 1 1 calc R
C17 C 0.40370(16) 0.0352(2) 0.9710(3) 0.0455(6) Uani 1 1 d .
H17 H 0.4218 0.0830 0.9541 0.055 Uiso 1 1 calc R
C7 C 0.18905(14) -0.22049(17) 0.5352(2) 0.0384(5) Uani 1 1 d .
H7 H 0.2297 -0.2542 0.5769 0.046 Uiso 1 1 calc R
C16 C 0.33222(17) 0.0203(2) 0.9245(3) 0.0465(6) Uani 1 1 d .
H16 H 0.2952 0.0571 0.8723 0.056 Uiso 1 1 calc R
C12 C 0.38911(16) -0.20446(18) 0.8406(2) 0.0474(6) Uani 1 1 d .
H12 H 0.4100 -0.2521 0.8917 0.057 Uiso 1 1 calc R
C2 C 0.24892(15) 0.17132(18) 0.6058(3) 0.0446(6) Uani 1 1 d .
H2 H 0.2702 0.2267 0.6228 0.054 Uiso 1 1 calc R
C8 C 0.12387(15) -0.25137(18) 0.4514(2) 0.0447(6) Uani 1 1 d .
H8 H 0.1117 -0.3094 0.4248 0.054 Uiso 1 1 calc R
C21 C -0.08768(16) 0.0875(2) 0.3019(3) 0.0513(7) Uani 1 1 d .
H21 H -0.1332 0.1085 0.2637 0.062 Uiso 1 1 calc R
C13 C 0.42363(14) -0.1399(2) 0.8187(2) 0.0441(6) Uani 1 1 d .
H13 H 0.4715 -0.1378 0.8531 0.053 Uiso 1 1 calc R
C18 C 0.44225(16) -0.0355(2) 1.0475(3) 0.0488(6) Uani 1 1 d .
H18 H 0.4905 -0.0426 1.0908 0.059 Uiso 1 1 calc R
C24 C -0.14322(16) -0.0615(3) 0.2420(3) 0.0554(8) Uani 1 1 d .
H24A H -0.1306 -0.1198 0.2324 0.083 Uiso 1 1 calc R
H24B H -0.1776 -0.0368 0.1667 0.083 Uiso 1 1 calc R
H24C H -0.1621 -0.0651 0.2878 0.083 Uiso 1 1 calc R
C15 C 0.32683(18) -0.0594(2) 0.9707(3) 0.0527(7) Uani 1 1 d .
H15 H 0.2857 -0.0849 0.9540 0.063 Uiso 1 1 calc R
C19 C 0.39437(19) -0.0939(2) 1.0465(3) 0.0531(7) Uani 1 1 d .
H19 H 0.4058 -0.1463 1.0890 0.064 Uiso 1 1 calc R
C23 C -0.0546(2) 0.2461(3) 0.3416(4) 0.0717(11) Uani 1 1 d .
H23A H -0.0251 0.2737 0.4168 0.108 Uiso 1 1 calc R
H23B H -0.1026 0.2512 0.3155 0.108 Uiso 1 1 calc R
H23C H -0.0484 0.2749 0.2865 0.108 Uiso 1 1 calc R

loop_
_atom_site_aniso_label
_atom_site_aniso_U_11
_atom_site_aniso_U_22
_atom_site_aniso_U_33
_atom_site_aniso_U_23
_atom_site_aniso_U_13
_atom_site_aniso_U_12
Pd1 0.03194(14) 0.03862(15) 0.03184(14) -0.00008(6) 0.01491(10) 0.00454(7)
Fe1 0.03366(19) 0.03139(18) 0.03207(19) -0.00182(12) 0.01607(15) -0.00186(13)
C5 0.0326(10) 0.0317(10) 0.0290(10) 0.0008(8) 0.0180(9) 0.0017(8)
O1 0.0329(9) 0.0511(11) 0.0481(11) 0.0006(9) 0.0178(8) 0.0042(9)
C4 0.0320(11) 0.0311(11) 0.0317(11) 0.0002(8) 0.0172(9) 0.0013(8)
C6 0.0333(11) 0.0314(10) 0.0312(10) -0.0012(8) 0.0167(9) 0.0002(9)
N2 0.0330(9) 0.0348(10) 0.0307(9) -0.0026(8) 0.0145(8) -0.0013(8)
N1 0.0356(10) 0.0326(10) 0.0349(10) 0.0023(8) 0.0161(8) 0.0042(8)
C10 0.0324(10) 0.0303(10) 0.0315(10) -0.0024(8) 0.0156(9) -0.0006(8)
O2 0.0385(10) 0.0451(11) 0.0511(11) 0.0010(9) 0.0161(9) 0.0111(8)
C1 0.0471(14) 0.0320(12) 0.0517(15) 0.0074(11) 0.0268(13) 0.0078(11)
C14 0.0358(12) 0.0369(12) 0.0399(12) -0.0032(9) 0.0220(10) 0.0012(9)
C22 0.0451(14) 0.0536(16) 0.0419(14) 0.0045(12) 0.0211(12) 0.0167(13)
C3 0.0390(12) 0.0324(11) 0.0426(13) -0.0020(10) 0.0228(11) -0.0005(9)
C9 0.0376(12) 0.0425(14) 0.0387(12) -0.0056(11) 0.0151(11) -0.0062(10)
C20 0.0356(13) 0.0620(18) 0.0350(14) 0.0013(12) 0.0195(11) 0.0033(12)
C11 0.0428(13) 0.0295(11) 0.0354(11) 0.0009(9) 0.0151(10) -0.0026(9)
C17 0.0466(15) 0.0397(13) 0.0480(15) -0.0114(11) 0.0256(13) -0.0065(11)
C7 0.0397(12) 0.0324(11) 0.0371(12) -0.0031(9) 0.0183(10) 0.0002(9)
C16 0.0431(15) 0.0527(17) 0.0446(15) -0.0077(12) 0.0255(13) 0.0043(12)
C12 0.0499(15) 0.0325(12) 0.0384(13) -0.0005(10) 0.0125(11) 0.0089(11)
C2 0.0485(15) 0.0298(11) 0.0550(16) 0.0010(11) 0.0292(13) -0.0003(10)
C8 0.0489(14) 0.0335(12) 0.0416(13) -0.0087(10) 0.0197(12) -0.0065(11)
C21 0.0367(13) 0.0629(19) 0.0473(16) 0.0047(13) 0.0199(12) 0.0129(13)
C13 0.0353(12) 0.0443(14) 0.0424(13) -0.0071(11) 0.0161(11) 0.0062(11)
C18 0.0400(13) 0.0555(16) 0.0384(14) -0.0122(12) 0.0150(12) -0.0036(13)
C24 0.0390(14) 0.072(2) 0.0525(17) 0.0045(16) 0.0247(13) 0.0008(14)
C15 0.0542(17) 0.0652(19) 0.0495(16) -0.0118(14) 0.0360(14) -0.0142(15)
C19 0.067(2) 0.0520(17) 0.0362(13) 0.0007(12) 0.0272(14) -0.0036(15)
C23 0.0550(18) 0.056(2) 0.076(2) 0.0023(18) 0.0204(18) 0.0217(16)

loop_
_atom_type_symbol
_atom_type_description
_atom_type_scat_dispersion_real
_atom_type_scat_dispersion_imag
_atom_type_scat_source
C C 0.0033 0.0016 'International Tables Vol C Tables 4.2.6.8 and 6.1.1.4'
H H 0.0000 0.0000 'International Tables Vol C Tables 4.2.6.8 and 6.1.1.4'
N N 0.0061 0.0033 'International Tables Vol C Tables 4.2.6.8 and 6.1.1.4'
O O 0.0106 0.0060 'International Tables Vol C Tables 4.2.6.8 and 6.1.1.4'
S S 0.1246 0.1234 'International Tables Vol C Tables 4.2.6.8 and 6.1.1.4'
Pd Pd -0.9988 1.0072 'International Tables Vol C Tables 4.2.6.8 and 6.1.1.4'
Fe Fe 0.3463 0.8444 'International Tables Vol C Tables 4.2.6.8 and 6.1.1.4'

loop_
_geom_angle_atom_site_label_1
_geom_angle_atom_site_label_2
_geom_angle_atom_site_label_3
_geom_angle
N2 Pd1 N1 88.64(9)
N2 Pd1 O1 88.47(9)
N1 Pd1 O1 177.09(9)
N2 Pd1 O2 178.74(9)
N1 Pd1 O2 90.16(9)
O1 Pd1 O2 92.73(9)
C11 Fe1 C12 40.57(12)
C11 Fe1 C19 115.89(13)
C12 Fe1 C19 105.96(13)
C11 Fe1 C17 166.27(12)
C12 Fe1 C17 153.00(12)
C19 Fe1 C17 67.89(14)
C11 Fe1 C18 150.35(13)
C12 Fe1 C18 117.88(13)
C19 Fe1 C18 40.53(14)
C17 Fe1 C18 40.31(14)
C11 Fe1 C15 105.80(13)
C12 Fe1 C15 125.19(14)
C19 Fe1 C15 40.12(15)
C17 Fe1 C15 67.99(13)
C18 Fe1 C15 67.91(14)
C11 Fe1 C16 127.03(12)
C12 Fe1 C16 163.34(14)
C19 Fe1 C16 67.32(14)
C17 Fe1 C16 40.56(12)
C18 Fe1 C16 67.70(13)
C15 Fe1 C16 40.02(14)
C11 Fe1 C13 67.74(12)
C12 Fe1 C13 40.06(13)
C19 Fe1 C13 127.28(14)
C17 Fe1 C13 121.58(13)
C18 Fe1 C13 109.57(12)
C15 Fe1 C13 163.29(14)
C16 Fe1 C13 155.88(13)
C11 Fe1 C10 40.98(10)
C12 Fe1 C10 68.51(10)
C19 Fe1 C10 150.54(12)
C17 Fe1 C10 129.86(12)
C18 Fe1 C10 167.84(13)
C15 Fe1 C10 118.02(12)
C16 Fe1 C10 109.32(12)
C13 Fe1 C10 67.98(10)
C11 Fe1 C14 68.35(11)
C12 Fe1 C14 67.84(12)
C19 Fe1 C14 165.83(13)
C17 Fe1 C14 111.45(12)
C18 Fe1 C14 129.80(13)
C15 Fe1 C14 153.83(13)
C16 Fe1 C14 122.09(12)
C13 Fe1 C14 40.01(11)
C10 Fe1 C14 40.79(10)
C6 C5 C4 123.6(2)
C6 C5 C10 115.8(2)
C4 C5 C10 120.5(2)
C20 O1 Pd1 124.2(2)
N1 C4 C5 123.7(2)
N1 C4 C3 107.1(2)
C5 C4 C3 129.0(2)
N2 C6 C5 124.5(2)
N2 C6 C7 107.0(2)
C5 C6 C7 128.4(2)
C9 N2 C6 107.8(2)
C9 N2 Pd1 123.97(18)
C6 N2 Pd1 128.15(16)
C1 N1 C4 107.8(2)
C1 N1 Pd1 123.68(19)
C4 N1 Pd1 127.49(17)
C11 C10 C14 106.5(2)
C11 C10 C5 124.8(2)
C14 C10 C5 128.6(2)
C11 C10 Fe1 68.39(14)
C14 C10 Fe1 69.75(14)
C5 C10 Fe1 129.41(17)
C22 O2 Pd1 123.3(2)
N1 C1 C2 110.7(2)
N1 C1 H1 124.6
C2 C1 H1 124.6
C13 C14 C10 107.8(2)
C13 C14 Fe1 69.65(16)
C10 C14 Fe1 69.46(15)
C13 C14 H14 126.1
C10 C14 H14 126.1
Fe1 C14 H14 126.4
O2 C22 C21 126.8(3)
O2 C22 C23 114.1(3)
C21 C22 C23 119.0(3)
C2 C3 C4 107.6(2)
C2 C3 H3 126.2
C4 C3 H3 126.2
N2 C9 C8 111.0(2)
N2 C9 H9 124.5
C8 C9 H9 124.5
O1 C20 C21 126.2(3)
O1 C20 C24 114.6(3)
C21 C20 C24 119.2(3)
C12 C11 C10 108.5(2)
C12 C11 Fe1 70.07(15)
C10 C11 Fe1 70.63(14)
C12 C11 H11 125.7
C10 C11 H11 125.7
Fe1 C11 H11 125.2
C18 C17 C16 107.5(3)
C18 C17 Fe1 69.89(17)
C16 C17 Fe1 69.95(17)
C18 C17 H17 126.2
C16 C17 H17 126.2
Fe1 C17 H17 125.5
C8 C7 C6 107.9(2)
C8 C7 H7 126.0
C6 C7 H7 126.0
C15 C16 C17 108.4(3)
C15 C16 Fe1 69.90(18)
C17 C16 Fe1 69.50(17)
C15 C16 H16 125.8
C17 C16 H16 125.8
Fe1 C16 H16 126.4
C13 C12 C11 108.1(2)
C13 C12 Fe1 70.56(16)
C11 C12 Fe1 69.36(15)
C13 C12 H12 126.0
C11 C12 H12 126.0
Fe1 C12 H12 125.7
C3 C2 C1 106.7(2)
C3 C2 H2 126.6
C1 C2 H2 126.6
C7 C8 C9 106.2(2)
C7 C8 H8 126.9
C9 C8 H8 126.9
C22 C21 C20 126.6(3)
C22 C21 H21 116.7
C20 C21 H21 116.7
C12 C13 C14 109.1(2)
C12 C13 Fe1 69.38(16)
C14 C13 Fe1 70.34(15)
C12 C13 H13 125.5
C14 C13 H13 125.5
Fe1 C13 H13 126.4
C17 C18 C19 107.7(3)
C17 C18 Fe1 69.79(17)
C19 C18 Fe1 69.52(17)
C17 C18 H18 126.2
C19 C18 H18 126.2
Fe1 C18 H18 126.1
C20 C24 H24A 109.5
C20 C24 H24B 109.5
H24A C24 H24B 109.5
C20 C24 H24C 109.5
H24A C24 H24C 109.5
H24B C24 H24C 109.5
C19 C15 C16 107.9(3)
C19 C15 Fe1 69.63(18)
C16 C15 Fe1 70.08(18)
C19 C15 H15 126.1
C16 C15 H15 126.1
Fe1 C15 H15 125.8
C15 C19 C18 108.5(3)
C15 C19 Fe1 70.25(18)
C18 C19 Fe1 69.95(18)
C15 C19 H19 125.8
C18 C19 H19 125.8
Fe1 C19 H19 125.6
C22 C23 H23A 109.5
C22 C23 H23B 109.5
H23A C23 H23B 109.5
C22 C23 H23C 109.5
H23A C23 H23C 109.5
H23B C23 H23C 109.5

loop_
_geom_bond_atom_site_label_1
_geom_bond_atom_site_label_2
_geom_bond_distance
Pd1 N2 1.973(2)
Pd1 N1 1.985(2)
Pd1 O1 1.996(2)
Pd1 O2 2.000(2)
Fe1 C11 2.029(3)
Fe1 C12 2.038(3)
Fe1 C19 2.039(3)
Fe1 C17 2.044(3)
Fe1 C18 2.045(3)
Fe1 C15 2.048(3)
Fe1 C16 2.050(3)
Fe1 C13 2.054(3)
Fe1 C10 2.059(2)
Fe1 C14 2.063(3)
C5 C6 1.397(3)
C5 C4 1.400(3)
C5 C10 1.478(3)
O1 C20 1.262(4)
C4 N1 1.388(3)
C4 C3 1.418(4)
C6 N2 1.389(3)
C6 C7 1.423(3)
N2 C9 1.325(3)
N1 C1 1.333(4)
C10 C11 1.431(3)
C10 C14 1.437(4)
O2 C22 1.273(4)
C1 C2 1.391(4)
C1 H1 0.9300
C14 C13 1.409(4)
C14 H14 0.9300
C22 C21 1.371(5)
C22 C23 1.502(5)
C3 C2 1.369(4)
C3 H3 0.9300
C9 C8 1.402(4)
C9 H9 0.9300
C20 C21 1.378(4)
C20 C24 1.503(5)
C11 C12 1.410(4)
C11 H11 0.9300
C17 C18 1.409(5)
C17 C16 1.419(4)
C17 H17 0.9300
C7 C8 1.364(4)
C7 H7 0.9300
C16 C15 1.402(5)
C16 H16 0.9300
C12 C13 1.402(5)
C12 H12 0.9300
C2 H2 0.9300
C8 H8 0.9300
C21 H21 0.9300
C13 H13 0.9300
C18 C19 1.415(5)
C18 H18 0.9300
C24 H24A 0.9600
C24 H24B 0.9600
C24 H24C 0.9600
C15 C19 1.402(5)
C15 H15 0.9300
C19 H19 0.9300
C23 H23A 0.9600
C23 H23B 0.9600
C23 H23C 0.9600

loop_
_geom_torsion_atom_site_label_1
_geom_torsion_atom_site_label_2
_geom_torsion_atom_site_label_3
_geom_torsion_atom_site_label_4
_geom_torsion
N2 Pd1 O1 C20 -178.6(2)
N1 Pd1 O1 C20 175.4(17)
O2 Pd1 O1 C20 1.7(2)
C6 C5 C4 N1 2.1(4)
C10 C5 C4 N1 179.2(2)
C6 C5 C4 C3 -171.9(3)
C10 C5 C4 C3 5.2(4)
C4 C5 C6 N2 -10.4(4)
C10 C5 C6 N2 172.4(2)
C4 C5 C6 C7 164.6(3)
C10 C5 C6 C7 -12.6(4)
C5 C6 N2 C9 176.4(3)
C7 C6 N2 C9 0.5(3)
C5 C6 N2 Pd1 -1.3(4)
C7 C6 N2 Pd1 -177.27(17)
N1 Pd1 N2 C9 -163.9(2)
O1 Pd1 N2 C9 16.4(2)
O2 Pd1 N2 C9 179(100)
N1 Pd1 N2 C6 13.5(2)
O1 Pd1 N2 C6 -166.2(2)
O2 Pd1 N2 C6 -3(4)
C5 C4 N1 C1 -173.8(2)
C3 C4 N1 C1 1.3(3)
C5 C4 N1 Pd1 17.4(4)
C3 C4 N1 Pd1 -167.43(18)
N2 Pd1 N1 C1 171.7(2)
O1 Pd1 N1 C1 178(20)
O2 Pd1 N1 C1 -8.7(2)
N2 Pd1 N1 C4 -21.2(2)
O1 Pd1 N1 C4 -15.2(19)
O2 Pd1 N1 C4 158.4(2)
C6 C5 C10 C11 -38.0(3)
C4 C5 C10 C11 144.7(2)
C6 C5 C10 C14 137.8(3)
C4 C5 C10 C14 -39.5(4)
C6 C5 C10 Fe1 -127.5(2)
C4 C5 C10 Fe1 55.3(3)
C12 Fe1 C10 C11 37.66(18)
C19 Fe1 C10 C11 -46.8(3)
C17 Fe1 C10 C11 -165.59(18)
C18 Fe1 C10 C11 161.6(5)
C15 Fe1 C10 C11 -81.8(2)
C16 Fe1 C10 C11 -124.71(17)
C13 Fe1 C10 C11 80.94(18)
C14 Fe1 C10 C11 118.2(2)
C11 Fe1 C10 C14 -118.2(2)
C12 Fe1 C10 C14 -80.54(17)
C19 Fe1 C10 C14 -165.0(2)
C17 Fe1 C10 C14 76.21(19)
C18 Fe1 C10 C14 43.4(6)
C15 Fe1 C10 C14 159.98(17)
C16 Fe1 C10 C14 117.09(16)
C13 Fe1 C10 C14 -37.26(16)
C11 Fe1 C10 C5 117.9(3)
C12 Fe1 C10 C5 155.6(3)
C19 Fe1 C10 C5 71.1(3)
C17 Fe1 C10 C5 -47.6(3)
C18 Fe1 C10 C5 -80.4(6)
C15 Fe1 C10 C5 36.1(3)
C16 Fe1 C10 C5 -6.8(3)
C13 Fe1 C10 C5 -161.1(3)
C14 Fe1 C10 C5 -123.9(3)
N2 Pd1 O2 C22 -162(4)
N1 Pd1 O2 C22 -178.9(3)
O1 Pd1 O2 C22 0.7(3)
C4 N1 C1 C2 -0.3(3)
Pd1 N1 C1 C2 169.0(2)
C11 C10 C14 C13 0.6(3)
C5 C10 C14 C13 -175.9(2)
Fe1 C10 C14 C13 59.29(18)
C11 C10 C14 Fe1 -58.73(17)
C5 C10 C14 Fe1 124.8(3)
C11 Fe1 C14 C13 -80.74(18)
C12 Fe1 C14 C13 -36.86(17)
C19 Fe1 C14 C13 29.5(5)
C17 Fe1 C14 C13 114.02(18)
C18 Fe1 C14 C13 71.7(2)
C15 Fe1 C14 C13 -162.5(3)
C16 Fe1 C14 C13 158.21(18)
C10 Fe1 C14 C13 -119.2(2)
C11 Fe1 C14 C10 38.45(14)
C12 Fe1 C14 C10 82.33(16)
C19 Fe1 C14 C10 148.7(5)
C17 Fe1 C14 C10 -126.78(15)
C18 Fe1 C14 C10 -169.13(16)
C15 Fe1 C14 C10 -43.3(3)
C16 Fe1 C14 C10 -82.60(17)
C13 Fe1 C14 C10 119.2(2)
Pd1 O2 C22 C21 -2.0(5)
Pd1 O2 C22 C23 178.0(3)
N1 C4 C3 C2 -1.9(3)
C5 C4 C3 C2 172.9(3)
C6 N2 C9 C8 -0.9(3)
Pd1 N2 C9 C8 176.89(19)
Pd1 O1 C20 C21 -3.2(4)
Pd1 O1 C20 C24 177.1(2)
C14 C10 C11 C12 -0.5(3)
C5 C10 C11 C12 176.1(2)
Fe1 C10 C11 C12 -60.07(19)
C14 C10 C11 Fe1 59.60(17)
C5 C10 C11 Fe1 -123.8(2)
C19 Fe1 C11 C12 -84.4(2)
C17 Fe1 C11 C12 172.7(5)
C18 Fe1 C11 C12 -53.2(3)
C15 Fe1 C11 C12 -126.2(2)
C16 Fe1 C11 C12 -164.61(19)
C13 Fe1 C11 C12 37.48(18)
C10 Fe1 C11 C12 119.1(2)
C14 Fe1 C11 C12 80.77(19)
C12 Fe1 C11 C10 -119.1(2)
C19 Fe1 C11 C10 156.50(17)
C17 Fe1 C11 C10 53.6(6)
C18 Fe1 C11 C10 -172.3(2)
C15 Fe1 C11 C10 114.75(18)
C16 Fe1 C11 C10 76.3(2)
C13 Fe1 C11 C10 -81.57(17)
C14 Fe1 C11 C10 -38.28(15)
C11 Fe1 C17 C18 146.7(5)
C12 Fe1 C17 C18 -43.8(4)
C19 Fe1 C17 C18 37.9(2)
C15 Fe1 C17 C18 81.3(2)
C16 Fe1 C17 C18 118.4(3)
C13 Fe1 C17 C18 -83.3(2)
C10 Fe1 C17 C18 -169.85(18)
C14 Fe1 C17 C18 -126.9(2)
C11 Fe1 C17 C16 28.3(6)
C12 Fe1 C17 C16 -162.2(3)
C19 Fe1 C17 C16 -80.5(2)
C18 Fe1 C17 C16 -118.4(3)
C15 Fe1 C17 C16 -37.0(2)
C13 Fe1 C17 C16 158.34(19)
C10 Fe1 C17 C16 71.8(2)
C14 Fe1 C17 C16 114.8(2)
N2 C6 C7 C8 0.2(3)
C5 C6 C7 C8 -175.5(3)
C18 C17 C16 C15 -0.8(3)
Fe1 C17 C16 C15 59.3(2)
C18 C17 C16 Fe1 -60.1(2)
C11 Fe1 C16 C15 68.4(2)
C12 Fe1 C16 C15 31.4(5)
C19 Fe1 C16 C15 -37.7(2)
C17 Fe1 C16 C15 -119.7(3)
C18 Fe1 C16 C15 -81.7(2)
C13 Fe1 C16 C15 -170.0(3)
C10 Fe1 C16 C15 110.9(2)
C14 Fe1 C16 C15 154.25(19)
C11 Fe1 C16 C17 -171.89(18)
C12 Fe1 C16 C17 151.1(4)
C19 Fe1 C16 C17 82.0(2)
C18 Fe1 C16 C17 38.0(2)
C15 Fe1 C16 C17 119.7(3)
C13 Fe1 C16 C17 -50.3(4)
C10 Fe1 C16 C17 -129.41(19)
C14 Fe1 C16 C17 -86.1(2)
C10 C11 C12 C13 0.2(3)
Fe1 C11 C12 C13 -60.21(19)
C10 C11 C12 Fe1 60.42(18)
C11 Fe1 C12 C13 119.0(2)
C19 Fe1 C12 C13 -129.69(18)
C17 Fe1 C12 C13 -57.2(3)
C18 Fe1 C12 C13 -87.7(2)
C15 Fe1 C12 C13 -169.20(17)
C16 Fe1 C12 C13 166.6(4)
C10 Fe1 C12 C13 80.92(17)
C14 Fe1 C12 C13 36.82(16)
C19 Fe1 C12 C11 111.36(19)
C17 Fe1 C12 C11 -176.2(3)
C18 Fe1 C12 C11 153.37(18)
C15 Fe1 C12 C11 71.8(2)
C16 Fe1 C12 C11 47.6(5)
C13 Fe1 C12 C11 -119.0(2)
C10 Fe1 C12 C11 -38.03(16)
C14 Fe1 C12 C11 -82.13(18)
C4 C3 C2 C1 1.7(3)
N1 C1 C2 C3 -0.9(4)
C6 C7 C8 C9 -0.7(3)
N2 C9 C8 C7 1.1(3)
O2 C22 C21 C20 0.9(6)
C23 C22 C21 C20 -179.1(4)
O1 C20 C21 C22 2.1(6)
C24 C20 C21 C22 -178.3(3)
C11 C12 C13 C14 0.1(3)
Fe1 C12 C13 C14 -59.31(19)
C11 C12 C13 Fe1 59.5(2)
C10 C14 C13 C12 -0.4(3)
Fe1 C14 C13 C12 58.7(2)
C10 C14 C13 Fe1 -59.17(18)
C11 Fe1 C13 C12 -37.94(16)
C19 Fe1 C13 C12 68.4(2)
C17 Fe1 C13 C12 153.38(17)
C18 Fe1 C13 C12 110.39(18)
C15 Fe1 C13 C12 32.2(5)
C16 Fe1 C13 C12 -170.6(3)
C10 Fe1 C13 C12 -82.35(16)
C14 Fe1 C13 C12 -120.3(2)
C11 Fe1 C13 C14 82.38(17)
C12 Fe1 C13 C14 120.3(2)
C19 Fe1 C13 C14 -171.28(17)
C17 Fe1 C13 C14 -86.30(19)
C18 Fe1 C13 C14 -129.29(18)
C15 Fe1 C13 C14 152.5(4)
C16 Fe1 C13 C14 -50.3(4)
C10 Fe1 C13 C14 37.97(15)
C16 C17 C18 C19 0.7(3)
Fe1 C17 C18 C19 -59.4(2)
C16 C17 C18 Fe1 60.1(2)
C11 Fe1 C18 C17 -164.7(2)
C12 Fe1 C18 C17 159.16(19)
C19 Fe1 C18 C17 -118.9(3)
C15 Fe1 C18 C17 -81.6(2)
C16 Fe1 C18 C17 -38.19(19)
C13 Fe1 C18 C17 116.1(2)
C10 Fe1 C18 C17 40.0(6)
C14 Fe1 C18 C17 75.7(2)
C11 Fe1 C18 C19 -45.8(4)
C12 Fe1 C18 C19 -81.9(2)
C17 Fe1 C18 C19 118.9(3)
C15 Fe1 C18 C19 37.3(2)
C16 Fe1 C18 C19 80.7(2)
C13 Fe1 C18 C19 -125.0(2)
C10 Fe1 C18 C19 158.9(5)
C14 Fe1 C18 C19 -165.36(19)
C17 C16 C15 C19 0.6(4)
Fe1 C16 C15 C19 59.6(2)
C17 C16 C15 Fe1 -59.0(2)
C11 Fe1 C15 C19 111.6(2)
C12 Fe1 C15 C19 71.7(2)
C17 Fe1 C15 C19 -81.3(2)
C18 Fe1 C15 C19 -37.7(2)
C16 Fe1 C15 C19 -118.9(3)
C13 Fe1 C15 C19 46.9(5)
C10 Fe1 C15 C19 154.04(18)
C14 Fe1 C15 C19 -175.5(2)
C11 Fe1 C15 C16 -129.51(19)
C12 Fe1 C15 C16 -169.47(18)
C19 Fe1 C15 C16 118.9(3)
C17 Fe1 C15 C16 37.53(19)
C18 Fe1 C15 C16 81.2(2)
C13 Fe1 C15 C16 165.7(4)
C10 Fe1 C15 C16 -87.1(2)
C14 Fe1 C15 C16 -56.6(3)
C16 C15 C19 C18 -0.2(4)
Fe1 C15 C19 C18 59.7(2)
C16 C15 C19 Fe1 -59.9(2)
C17 C18 C19 C15 -0.3(4)
Fe1 C18 C19 C15 -59.9(2)
C17 C18 C19 Fe1 59.6(2)
C11 Fe1 C19 C15 -83.9(2)
C12 Fe1 C19 C15 -126.2(2)
C17 Fe1 C19 C15 81.6(2)
C18 Fe1 C19 C15 119.3(3)
C16 Fe1 C19 C15 37.6(2)
C13 Fe1 C19 C15 -164.71(19)
C10 Fe1 C19 C15 -51.8(3)
C14 Fe1 C19 C15 171.8(4)
C11 Fe1 C19 C18 156.77(19)
C12 Fe1 C19 C18 114.5(2)
C17 Fe1 C19 C18 -37.7(2)
C15 Fe1 C19 C18 -119.3(3)
C16 Fe1 C19 C18 -81.7(2)
C13 Fe1 C19 C18 76.0(2)
C10 Fe1 C19 C18 -171.1(2)
C14 Fe1 C19 C18 52.5(6)
